data_7234293
loop_
_publ_author_name
'D. Kaleeswaran'
'Pratap Vishnoi'
'Ramaswamy Murugavel'

_publ_section_title
;
 [3+3] Imine and beta-ketoenamine tethered fluorescent covalent-organic
 frameworks for CO2 uptake and nitroaromatic sensing
;
_journal_name_full 'Journal of Materials Chemistry C'
_journal_page_first 7159
_journal_page_last 7171
_journal_paper_doi 10.1039/C5TC00670H
_journal_volume 3
_journal_year 2015
_chemical_formula_moiety 'C81 H81 N3'
_chemical_formula_sum 'C81 H81 N3'
_chemical_formula_weight 1096.49
_space_group_IT_number 14
_space_group_name_Hall '-P 2yn'
_space_group_name_H-M_alt 'P 1 21/n 1'
_symmetry_cell_setting monoclinic
_symmetry_space_group_name_Hall '-P 2yn'
_symmetry_space_group_name_H-M 'P 1 21/n 1'
_atom_sites_solution_hydrogens geom
_atom_sites_solution_primary direct
_atom_sites_solution_secondary difmap
_cell_angle_alpha 90.00
_cell_angle_beta 97.3580(10)
_cell_angle_gamma 90.00
_cell_formula_units_Z 4
_cell_length_a 9.392(4)
_cell_length_b 25.613(13)
_cell_length_c 32.908(16)
_cell_measurement_reflns_used 8653
_cell_measurement_temperature 150(2)
_cell_measurement_theta_max 25.3
_cell_measurement_theta_min 2.3
_cell_volume 7851(6)
_computing_cell_refinement 'CrystalClear-SM Expert 2.0 r4'
_computing_data_collection 'CrystalClear-SM Expert 2.0 r4 (Rigaku, 2009)'
_computing_data_reduction 'CrystalClear-SM Expert 2.0 r4'
_computing_molecular_graphics 'CrystalStructure 4.0 (Rigaku, 2010)'
_computing_publication_material 'CrystalStructure 4.0'
_computing_structure_refinement 'SHELXL97 (Sheldrick, 2008)'
_computing_structure_solution 'SHELXS86 (Sheldrick, 1985)'
_diffrn_ambient_temperature 150(2)
_diffrn_measured_fraction_theta_full 0.997
_diffrn_measured_fraction_theta_max 0.997
_diffrn_measurement_device_type 'Rigaku Saturn724+'
_diffrn_measurement_method \w
_diffrn_radiation_monochromator graphite
_diffrn_radiation_source 'fine-focus sealed tube'
_diffrn_radiation_type MoK\a
_diffrn_radiation_wavelength 0.71075
_diffrn_reflns_av_R_equivalents 0.0694
_diffrn_reflns_av_sigmaI/netI 0.0639
_diffrn_reflns_limit_h_max 11
_diffrn_reflns_limit_h_min -11
_diffrn_reflns_limit_k_max 30
_diffrn_reflns_limit_k_min -25
_diffrn_reflns_limit_l_max 39
_diffrn_reflns_limit_l_min -38
_diffrn_reflns_number 58370
_diffrn_reflns_theta_full 25.00
_diffrn_reflns_theta_max 25.00
_diffrn_reflns_theta_min 2.50
_exptl_absorpt_coefficient_mu 0.053
_exptl_absorpt_correction_T_max 0.9895
_exptl_absorpt_correction_T_min 0.9895
_exptl_absorpt_correction_type multi-scan
_exptl_absorpt_process_details 'NUMABS (Rigaku, 1999)'
_exptl_crystal_density_diffrn 0.928
_exptl_crystal_density_method 'not measured'
_exptl_crystal_description block
_exptl_crystal_F_000 2352
_exptl_crystal_size_max 0.20
_exptl_crystal_size_mid 0.20
_exptl_crystal_size_min 0.20
_refine_diff_density_max 0.197
_refine_diff_density_min -0.242
_refine_diff_density_rms 0.044
_refine_ls_extinction_method none
_refine_ls_goodness_of_fit_ref 1.080
_refine_ls_hydrogen_treatment mixed
_refine_ls_matrix_type full
_refine_ls_number_parameters 767
_refine_ls_number_reflns 13785
_refine_ls_number_restraints 0
_refine_ls_restrained_S_all 1.080
_refine_ls_R_factor_all 0.1200
_refine_ls_R_factor_gt 0.0890
_refine_ls_shift/su_max 0.000
_refine_ls_shift/su_mean 0.000
_refine_ls_structure_factor_coef Fsqd
_refine_ls_weighting_details 'calc w=1/[\s^2^(Fo^2^)+(0.1083P)^2^+2.7280P] where P=(Fo^2^+2Fc^2^)/3'
_refine_ls_weighting_scheme calc
_refine_ls_wR_factor_gt 0.2247
_refine_ls_wR_factor_ref 0.2476
_reflns_number_gt 9850
_reflns_number_total 13785
_reflns_threshold_expression >2sigma(I)
_cod_data_source_file J-Mater-Chem-C-2015-3-7159.cif
_cod_data_source_block iPrTAPB-NPh2
_cod_depositor_comments
;
The following automatic conversions were performed:

data item '_exptl_absorpt_correction_type' value 'Multi-scan' was
changed to 'multi-scan' in accordance with the built-in table derived
from the CIF Core dictionary named 'cif_core.dic' version 2.4.5 last
updated on 2014-11-21.

Automatic conversion script
Id: cif_fix_values 6909 2019-04-08 15:41:33Z antanas 
;
_cod_original_sg_symbol_H-M 'P 21/n'
_cod_database_code 7234293

loop_
_symmetry_equiv_pos_as_xyz
'x, y, z'
'-x+1/2, y+1/2, -z+1/2'
'-x, -y, -z'
'x-1/2, -y-1/2, z-1/2'

loop_
_atom_site_label
_atom_site_type_symbol
_atom_site_fract_x
_atom_site_fract_y
_atom_site_fract_z
_atom_site_U_iso_or_equiv
_atom_site_adp_type
_atom_site_occupancy
_atom_site_symmetry_multiplicity
_atom_site_calc_flag
_atom_site_refinement_flags
_atom_site_disorder_assembly
_atom_site_disorder_group
N1 N 1.3506(3) -0.13200(9) 0.80340(8) 0.0464(6) Uani 1 1 d . . .
N2 N 1.1624(3) 0.32162(9) 0.92858(7) 0.0457(6) Uani 1 1 d . . .
N3 N 0.3169(3) 0.11888(10) 0.65847(7) 0.0474(6) Uani 1 1 d . . .
C1 C 1.0100(3) 0.05124(11) 0.81443(8) 0.0397(7) Uani 1 1 d . . .
C2 C 1.0470(3) 0.09417(11) 0.83993(9) 0.0422(7) Uani 1 1 d . . .
H2 H 1.1299 0.0922 0.8597 0.051 Uiso 1 1 calc R . .
C3 C 0.9655(3) 0.13966(11) 0.83698(9) 0.0409(7) Uani 1 1 d . . .
C4 C 0.8426(3) 0.14177(11) 0.80842(9) 0.0408(7) Uani 1 1 d . . .
H4 H 0.7855 0.1725 0.8066 0.049 Uiso 1 1 calc R . .
C5 C 0.8006(3) 0.09940(11) 0.78215(8) 0.0381(6) Uani 1 1 d . . .
C6 C 0.8867(3) 0.05531(11) 0.78601(9) 0.0405(7) Uani 1 1 d . . .
H6 H 0.8606 0.0265 0.7685 0.049 Uiso 1 1 calc R . .
C7 C 1.1003(3) 0.00317(11) 0.81486(9) 0.0416(7) Uani 1 1 d . . .
C8 C 1.0369(3) -0.04475(12) 0.80422(9) 0.0458(7) Uani 1 1 d . . .
H8 H 0.9352 -0.0465 0.7989 0.055 Uiso 1 1 calc R . .
C9 C 1.1163(3) -0.09071(11) 0.80096(9) 0.0446(7) Uani 1 1 d . . .
C10 C 1.2656(3) -0.08732(11) 0.81003(9) 0.0433(7) Uani 1 1 d . . .
C11 C 1.3345(3) -0.03920(11) 0.82062(9) 0.0456(7) Uani 1 1 d . . .
C12 C 1.2491(3) 0.00502(12) 0.82292(9) 0.0475(8) Uani 1 1 d . . .
H12 H 1.2942 0.0375 0.8302 0.057 Uiso 1 1 calc R . .
C13 C 1.0434(3) -0.13968(12) 0.78366(11) 0.0523(8) Uani 1 1 d . . .
H13 H 1.1061 -0.1698 0.7935 0.063 Uiso 1 1 calc R . .
C14 C 0.8966(4) -0.14928(16) 0.79703(16) 0.0843(13) Uani 1 1 d . . .
H14A H 0.8565 -0.1818 0.7848 0.126 Uiso 1 1 calc R . .
H14B H 0.8325 -0.1202 0.7880 0.126 Uiso 1 1 calc R . .
H14C H 0.9061 -0.1520 0.8270 0.126 Uiso 1 1 calc R . .
C15 C 1.0313(5) -0.13910(15) 0.73652(12) 0.0769(12) Uani 1 1 d . . .
H15A H 0.9841 -0.1712 0.7256 0.115 Uiso 1 1 calc R . .
H15B H 1.1275 -0.1369 0.7281 0.115 Uiso 1 1 calc R . .
H15C H 0.9745 -0.1088 0.7259 0.115 Uiso 1 1 calc R . .
C16 C 1.4986(3) -0.03569(13) 0.82507(12) 0.0575(9) Uani 1 1 d . . .
H16 H 1.5383 -0.0680 0.8394 0.069 Uiso 1 1 calc R . .
C17 C 1.5501(4) -0.03423(16) 0.78249(13) 0.0735(11) Uani 1 1 d . . .
H17A H 1.5105 -0.0642 0.7663 0.110 Uiso 1 1 calc R . .
H17B H 1.6552 -0.0357 0.7856 0.110 Uiso 1 1 calc R . .
H17C H 1.5173 -0.0018 0.7684 0.110 Uiso 1 1 calc R . .
C18 C 1.5601(4) 0.01147(16) 0.85019(14) 0.0772(12) Uani 1 1 d . . .
H18A H 1.6650 0.0114 0.8518 0.116 Uiso 1 1 calc R . .
H18B H 1.5325 0.0094 0.8779 0.116 Uiso 1 1 calc R . .
H18C H 1.5220 0.0437 0.8370 0.116 Uiso 1 1 calc R . .
C19 C 1.3858(3) -0.16533(11) 0.83182(9) 0.0436(7) Uani 1 1 d . . .
C20 C 1.4700(3) -0.21263(11) 0.82214(9) 0.0441(7) Uani 1 1 d . . .
C21 C 1.4703(4) -0.25779(13) 0.84562(11) 0.0545(8) Uani 1 1 d . . .
H21 H 1.4226 -0.2579 0.8694 0.065 Uiso 1 1 calc R . .
C22 C 1.5392(4) -0.30261(13) 0.83487(11) 0.0595(9) Uani 1 1 d . . .
H22 H 1.5365 -0.3334 0.8509 0.071 Uiso 1 1 calc R . .
C23 C 1.6113(4) -0.30260(13) 0.80110(11) 0.0572(9) Uani 1 1 d . . .
H23 H 1.6587 -0.3332 0.7936 0.069 Uiso 1 1 calc R . .
C24 C 1.6141(4) -0.25741(13) 0.77803(10) 0.0533(8) Uani 1 1 d . . .
H24 H 1.6658 -0.2572 0.7550 0.064 Uiso 1 1 calc R . .
C25 C 1.5439(3) -0.21297(13) 0.78774(9) 0.0507(8) Uani 1 1 d . . .
H25 H 1.5454 -0.1826 0.7712 0.061 Uiso 1 1 calc R . .
C26 C 1.3485(4) -0.16019(12) 0.87493(9) 0.0477(8) Uani 1 1 d . . .
C27 C 1.4491(5) -0.14153(16) 0.90535(12) 0.0766(12) Uani 1 1 d . . .
H27 H 1.5417 -0.1314 0.8996 0.092 Uiso 1 1 calc R . .
C28 C 1.4117(7) -0.13762(19) 0.94572(13) 0.0984(16) Uani 1 1 d . . .
H28 H 1.4789 -0.1235 0.9669 0.118 Uiso 1 1 calc R . .
C29 C 1.2801(6) -0.15401(19) 0.95458(14) 0.0885(14) Uani 1 1 d . . .
H29 H 1.2566 -0.1513 0.9817 0.106 Uiso 1 1 calc R . .
C30 C 1.1830(5) -0.17423(18) 0.92414(12) 0.0802(12) Uani 1 1 d . . .
H30 H 1.0931 -0.1868 0.9303 0.096 Uiso 1 1 calc R . .
C31 C 1.2159(4) -0.17631(16) 0.88432(12) 0.0674(10) Uani 1 1 d . . .
H31 H 1.1463 -0.1890 0.8631 0.081 Uiso 1 1 calc R . .
C32 C 1.0135(3) 0.18688(11) 0.86176(9) 0.0426(7) Uani 1 1 d . . .
C33 C 1.0866(3) 0.18362(11) 0.90141(9) 0.0453(7) Uani 1 1 d . . .
H33 H 1.1052 0.1501 0.9132 0.054 Uiso 1 1 calc R . .
C34 C 1.1330(3) 0.22708(12) 0.92415(9) 0.0465(7) Uani 1 1 d . . .
C35 C 1.1036(3) 0.27654(11) 0.90713(9) 0.0437(7) Uani 1 1 d . . .
C36 C 1.0307(3) 0.28257(11) 0.86763(9) 0.0444(7) Uani 1 1 d . . .
C37 C 0.9879(3) 0.23697(11) 0.84582(9) 0.0454(7) Uani 1 1 d . . .
H37 H 0.9389 0.2404 0.8188 0.054 Uiso 1 1 calc R . .
C38 C 1.2229(4) 0.22088(13) 0.96597(10) 0.0585(9) Uani 1 1 d . . .
H38 H 1.2240 0.2554 0.9803 0.070 Uiso 1 1 calc R . .
C39 C 1.1605(5) 0.18054(16) 0.99304(11) 0.0805(12) Uani 1 1 d . . .
H39A H 1.2219 0.1781 1.0194 0.121 Uiso 1 1 calc R . .
H39B H 1.1559 0.1464 0.9794 0.121 Uiso 1 1 calc R . .
H39C H 1.0637 0.1913 0.9977 0.121 Uiso 1 1 calc R . .
C40 C 1.3783(4) 0.20721(17) 0.96050(14) 0.0847(13) Uani 1 1 d . . .
H40A H 1.4351 0.2033 0.9874 0.127 Uiso 1 1 calc R . .
H40B H 1.4191 0.2352 0.9453 0.127 Uiso 1 1 calc R . .
H40C H 1.3799 0.1744 0.9453 0.127 Uiso 1 1 calc R . .
C41 C 1.0056(4) 0.33561(12) 0.84675(10) 0.0561(9) Uani 1 1 d . . .
H41 H 1.0151 0.3627 0.8688 0.067 Uiso 1 1 calc R . .
C42 C 1.1250(5) 0.34601(16) 0.81967(12) 0.0795(12) Uani 1 1 d . . .
H42A H 1.1094 0.3802 0.8064 0.119 Uiso 1 1 calc R . .
H42B H 1.1229 0.3188 0.7987 0.119 Uiso 1 1 calc R . .
H42C H 1.2186 0.3457 0.8367 0.119 Uiso 1 1 calc R . .
C43 C 0.8564(4) 0.34128(14) 0.82310(12) 0.0727(11) Uani 1 1 d . . .
H43A H 0.8467 0.3759 0.8104 0.109 Uiso 1 1 calc R . .
H43B H 0.7842 0.3371 0.8419 0.109 Uiso 1 1 calc R . .
H43C H 0.8420 0.3145 0.8017 0.109 Uiso 1 1 calc R . .
C44 C 1.0830(3) 0.35622(11) 0.94301(8) 0.0438(7) Uani 1 1 d . . .
C45 C 1.1547(3) 0.40621(11) 0.95767(9) 0.0441(7) Uani 1 1 d . . .
C46 C 1.2706(3) 0.42500(12) 0.93881(10) 0.0499(8) Uani 1 1 d . . .
H46 H 1.3028 0.4058 0.9171 0.060 Uiso 1 1 calc R . .
C47 C 1.3384(4) 0.47125(12) 0.95160(10) 0.0559(8) Uani 1 1 d . . .
H47 H 1.4158 0.4837 0.9383 0.067 Uiso 1 1 calc R . .
C48 C 1.2941(4) 0.49944(13) 0.98373(11) 0.0583(9) Uani 1 1 d . . .
H48 H 1.3406 0.5312 0.9925 0.070 Uiso 1 1 calc R . .
C49 C 1.1820(4) 0.48102(12) 1.00277(10) 0.0525(8) Uani 1 1 d . . .
H49 H 1.1526 0.5001 1.0250 0.063 Uiso 1 1 calc R . .
C50 C 1.1107(3) 0.43498(12) 0.99012(9) 0.0464(7) Uani 1 1 d . . .
H50 H 1.0327 0.4231 1.0034 0.056 Uiso 1 1 calc R . .
C51 C 0.9253(3) 0.35063(12) 0.94490(9) 0.0464(7) Uani 1 1 d . . .
C52 C 0.8315(4) 0.39124(13) 0.93021(10) 0.0528(8) Uani 1 1 d . . .
H52 H 0.8693 0.4227 0.9207 0.063 Uiso 1 1 calc R . .
C53 C 0.6853(4) 0.38563(15) 0.92946(12) 0.0639(10) Uani 1 1 d . . .
H53 H 0.6223 0.4128 0.9188 0.077 Uiso 1 1 calc R . .
C54 C 0.6304(4) 0.34003(16) 0.94440(12) 0.0659(10) Uani 1 1 d . . .
H54 H 0.5297 0.3363 0.9442 0.079 Uiso 1 1 calc R . .
C55 C 0.7208(4) 0.30043(15) 0.95939(12) 0.0644(9) Uani 1 1 d . . .
H55 H 0.6825 0.2696 0.9699 0.077 Uiso 1 1 calc R . .
C56 C 0.8675(4) 0.30524(12) 0.95932(10) 0.0502(8) Uani 1 1 d . . .
H56 H 0.9292 0.2774 0.9692 0.060 Uiso 1 1 calc R . .
C57 C 0.6734(3) 0.10361(11) 0.75040(9) 0.0391(6) Uani 1 1 d . . .
C58 C 0.5541(3) 0.13353(11) 0.75616(9) 0.0427(7) Uani 1 1 d . . .
H58 H 0.5533 0.1507 0.7817 0.051 Uiso 1 1 calc R . .
C59 C 0.4370(3) 0.13962(11) 0.72674(9) 0.0418(7) Uani 1 1 d . . .
C60 C 0.4409(3) 0.11510(11) 0.68849(9) 0.0431(7) Uani 1 1 d . A .
C61 C 0.5563(3) 0.08186(11) 0.68153(9) 0.0437(7) Uani 1 1 d . . .
C62 C 0.6702(3) 0.07712(11) 0.71285(8) 0.0413(7) Uani 1 1 d . A .
H62 H 0.7487 0.0552 0.7087 0.050 Uiso 1 1 calc R . .
C63 C 0.3093(3) 0.17208(13) 0.73500(10) 0.0515(8) Uani 1 1 d . . .
H63 H 0.2440 0.1754 0.7086 0.062 Uiso 1 1 calc R . .
C64 C 0.2259(5) 0.14633(18) 0.76550(17) 0.0983(16) Uani 1 1 d . . .
H64A H 0.1445 0.1685 0.7701 0.147 Uiso 1 1 calc R . .
H64B H 0.2884 0.1413 0.7914 0.147 Uiso 1 1 calc R . .
H64C H 0.1905 0.1124 0.7549 0.147 Uiso 1 1 calc R . .
C65 C 0.3532(5) 0.22695(15) 0.74941(17) 0.0903(14) Uani 1 1 d . . .
H65A H 0.2678 0.2467 0.7544 0.135 Uiso 1 1 calc R . .
H65B H 0.4001 0.2446 0.7283 0.135 Uiso 1 1 calc R . .
H65C H 0.4200 0.2249 0.7748 0.135 Uiso 1 1 calc R . .
C66A C 0.568(6) 0.055(2) 0.6382(14) 0.046(3) Uani 0.358(13) 1 d P A 1
H66A H 0.5072 0.0779 0.6187 0.056 Uiso 0.358(13) 1 calc PR A 1
C67A C 0.709(3) 0.0639(12) 0.6275(9) 0.104(3) Uani 0.358(13) 1 d P A 1
H67A H 0.7396 0.0994 0.6355 0.156 Uiso 0.358(13) 1 calc PR A 1
H67B H 0.7079 0.0598 0.5978 0.156 Uiso 0.358(13) 1 calc PR A 1
H67C H 0.7765 0.0387 0.6418 0.156 Uiso 0.358(13) 1 calc PR A 1
C68A C 0.469(2) 0.0035(7) 0.6391(5) 0.070(2) Uani 0.358(13) 1 d P A 1
H68A H 0.3984 0.0090 0.6582 0.105 Uiso 0.358(13) 1 calc PR A 1
H68B H 0.5291 -0.0267 0.6480 0.105 Uiso 0.358(13) 1 calc PR A 1
H68C H 0.4186 -0.0030 0.6116 0.105 Uiso 0.358(13) 1 calc PR A 1
C66B C 0.550(3) 0.0487(10) 0.6445(7) 0.046(3) Uani 0.642(13) 1 d P A 2
H66B H 0.4703 0.0617 0.6239 0.056 Uiso 0.642(13) 1 calc PR A 2
C67B C 0.6855(14) 0.0459(6) 0.6247(4) 0.104(3) Uani 0.642(13) 1 d P A 2
H67D H 0.6666 0.0269 0.5987 0.156 Uiso 0.642(13) 1 calc PR A 2
H67E H 0.7600 0.0277 0.6429 0.156 Uiso 0.642(13) 1 calc PR A 2
H67F H 0.7182 0.0814 0.6194 0.156 Uiso 0.642(13) 1 calc PR A 2
C68B C 0.5229(12) -0.0086(3) 0.6531(3) 0.070(2) Uani 0.642(13) 1 d P A 2
H68D H 0.5168 -0.0284 0.6274 0.105 Uiso 0.642(13) 1 calc PR A 2
H68E H 0.4326 -0.0122 0.6648 0.105 Uiso 0.642(13) 1 calc PR A 2
H68F H 0.6020 -0.0222 0.6725 0.105 Uiso 0.642(13) 1 calc PR A 2
C69 C 0.3177(3) 0.14365(12) 0.62459(9) 0.0455(7) Uani 1 1 d . . .
C70 C 0.4394(3) 0.17419(13) 0.61180(9) 0.0493(8) Uani 1 1 d . . .
C71 C 0.5177(4) 0.21012(13) 0.63772(10) 0.0532(8) Uani 1 1 d . . .
H71 H 0.4933 0.2157 0.6645 0.064 Uiso 1 1 calc R . .
C72 C 0.6311(4) 0.23785(14) 0.62469(11) 0.0619(9) Uani 1 1 d . . .
H72 H 0.6829 0.2623 0.6426 0.074 Uiso 1 1 calc R . .
C73 C 0.6686(4) 0.22996(16) 0.58597(12) 0.0682(10) Uani 1 1 d . . .
H73 H 0.7461 0.2487 0.5770 0.082 Uiso 1 1 calc R . .
C74 C 0.5905(4) 0.19405(15) 0.56029(11) 0.0628(9) Uani 1 1 d . . .
H74 H 0.6171 0.1877 0.5338 0.075 Uiso 1 1 calc R . .
C75 C 0.4764(3) 0.16774(14) 0.57238(10) 0.0548(8) Uani 1 1 d . . .
H75 H 0.4218 0.1448 0.5538 0.066 Uiso 1 1 calc R . .
C76 C 0.1819(3) 0.14094(13) 0.59493(9) 0.0484(8) Uani 1 1 d . . .
C77 C 0.1429(4) 0.18168(14) 0.56796(10) 0.0538(8) Uani 1 1 d . . .
H77 H 0.2035 0.2113 0.5674 0.065 Uiso 1 1 calc R . .
C78 C 0.0146(4) 0.17890(17) 0.54169(11) 0.0668(10) Uani 1 1 d . . .
H78 H -0.0152 0.2074 0.5241 0.080 Uiso 1 1 calc R . .
C79 C -0.0699(4) 0.13417(17) 0.54126(11) 0.0672(10) Uani 1 1 d . . .
H79 H -0.1566 0.1319 0.5230 0.081 Uiso 1 1 calc R . .
C80 C -0.0286(4) 0.09349(15) 0.56699(11) 0.0617(9) Uani 1 1 d . . .
H80 H -0.0856 0.0628 0.5662 0.074 Uiso 1 1 calc R . .
C81 C 0.0950(3) 0.09710(14) 0.59394(10) 0.0548(8) Uani 1 1 d . . .
H81 H 0.1215 0.0691 0.6123 0.066 Uiso 1 1 calc R . .

loop_
_atom_site_aniso_label
_atom_site_aniso_U_11
_atom_site_aniso_U_22
_atom_site_aniso_U_33
_atom_site_aniso_U_23
_atom_site_aniso_U_13
_atom_site_aniso_U_12
N1 0.0488(15) 0.0393(14) 0.0524(15) 0.0026(11) 0.0110(12) 0.0041(11)
N2 0.0536(16) 0.0418(14) 0.0402(14) -0.0022(11) 0.0005(12) 0.0019(12)
N3 0.0496(15) 0.0543(16) 0.0368(13) 0.0017(11) 0.0003(12) -0.0017(12)
C1 0.0436(17) 0.0386(16) 0.0373(15) 0.0085(11) 0.0065(13) 0.0000(12)
C2 0.0467(17) 0.0410(16) 0.0395(15) -0.0026(12) 0.0080(13) -0.0062(13)
C3 0.0421(17) 0.0419(16) 0.0402(16) -0.0007(12) 0.0115(13) 0.0009(13)
C4 0.0420(16) 0.0377(16) 0.0450(16) 0.0002(12) 0.0143(14) -0.0008(12)
C5 0.0396(16) 0.0387(15) 0.0377(15) 0.0002(11) 0.0118(12) -0.0018(12)
C6 0.0443(17) 0.0375(16) 0.0409(16) -0.0019(12) 0.0100(13) -0.0041(13)
C7 0.0433(17) 0.0437(17) 0.0381(16) 0.0029(12) 0.0067(13) 0.0015(13)
C8 0.0417(17) 0.0474(18) 0.0494(18) 0.0038(13) 0.0098(14) -0.0007(14)
C9 0.0486(18) 0.0400(16) 0.0469(17) 0.0015(13) 0.0122(14) -0.0012(13)
C10 0.0467(18) 0.0407(16) 0.0447(17) 0.0040(12) 0.0147(14) 0.0057(13)
C11 0.0510(18) 0.0387(16) 0.0480(17) 0.0003(13) 0.0104(14) 0.0024(14)
C12 0.053(2) 0.0390(17) 0.0497(18) 0.0013(13) 0.0044(15) -0.0045(14)
C13 0.0442(18) 0.0403(17) 0.073(2) 0.0017(15) 0.0105(16) -0.0002(14)
C14 0.064(3) 0.060(2) 0.131(4) -0.010(2) 0.023(3) -0.0152(19)
C15 0.099(3) 0.061(2) 0.066(2) -0.0118(18) -0.008(2) -0.004(2)
C16 0.0434(19) 0.0468(19) 0.082(2) 0.0064(16) 0.0064(17) 0.0066(15)
C17 0.065(2) 0.068(2) 0.094(3) 0.002(2) 0.035(2) -0.0082(19)
C18 0.054(2) 0.077(3) 0.099(3) -0.014(2) 0.000(2) -0.0094(19)
C19 0.0421(17) 0.0390(16) 0.0501(18) 0.0043(13) 0.0081(14) -0.0020(13)
C20 0.0421(17) 0.0417(16) 0.0482(17) -0.0001(13) 0.0046(14) 0.0027(13)
C21 0.0516(19) 0.053(2) 0.060(2) 0.0084(15) 0.0101(16) 0.0041(15)
C22 0.062(2) 0.0467(19) 0.071(2) 0.0059(16) 0.0123(18) 0.0035(16)
C23 0.054(2) 0.049(2) 0.070(2) -0.0074(16) 0.0117(18) 0.0087(15)
C24 0.057(2) 0.055(2) 0.0490(18) -0.0093(15) 0.0108(16) 0.0077(16)
C25 0.0507(19) 0.059(2) 0.0430(17) 0.0044(14) 0.0083(15) 0.0098(15)
C26 0.055(2) 0.0447(17) 0.0428(17) 0.0024(13) 0.0043(15) 0.0119(14)
C27 0.090(3) 0.078(3) 0.059(2) 0.0015(19) -0.002(2) -0.018(2)
C28 0.135(5) 0.106(4) 0.046(2) -0.006(2) -0.017(3) -0.022(3)
C29 0.121(4) 0.091(3) 0.056(3) 0.001(2) 0.026(3) 0.017(3)
C30 0.077(3) 0.115(3) 0.053(2) 0.008(2) 0.024(2) 0.013(2)
C31 0.057(2) 0.090(3) 0.056(2) -0.0024(19) 0.0137(18) 0.004(2)
C32 0.0425(17) 0.0460(17) 0.0396(16) -0.0037(12) 0.0067(13) 0.0035(13)
C33 0.0517(18) 0.0353(16) 0.0491(18) 0.0021(12) 0.0078(15) 0.0085(13)
C34 0.0512(18) 0.0452(17) 0.0426(17) -0.0064(13) 0.0039(14) 0.0058(14)
C35 0.0444(17) 0.0450(17) 0.0415(16) -0.0052(12) 0.0043(14) 0.0041(13)
C36 0.0507(18) 0.0394(16) 0.0441(17) -0.0004(12) 0.0095(14) 0.0018(13)
C37 0.0517(18) 0.0444(17) 0.0406(16) -0.0038(13) 0.0078(14) 0.0068(14)
C38 0.082(3) 0.0437(18) 0.0451(18) -0.0033(14) -0.0091(18) 0.0109(17)
C39 0.107(3) 0.086(3) 0.045(2) 0.0062(19) -0.003(2) -0.002(2)
C40 0.070(3) 0.087(3) 0.089(3) 0.002(2) -0.025(2) -0.002(2)
C41 0.083(3) 0.0450(18) 0.0394(17) -0.0035(13) 0.0062(17) 0.0020(16)
C42 0.110(3) 0.067(3) 0.066(2) 0.0127(19) 0.027(2) -0.013(2)
C43 0.091(3) 0.050(2) 0.071(2) 0.0014(17) -0.013(2) 0.0110(19)
C44 0.0560(19) 0.0424(16) 0.0325(15) -0.0016(12) 0.0044(14) 0.0070(14)
C45 0.0504(18) 0.0394(16) 0.0422(16) -0.0039(12) 0.0042(14) 0.0074(13)
C46 0.054(2) 0.0533(19) 0.0438(17) -0.0031(14) 0.0119(15) 0.0047(15)
C47 0.067(2) 0.0464(19) 0.054(2) -0.0003(15) 0.0077(17) -0.0047(16)
C48 0.063(2) 0.0471(19) 0.062(2) -0.0051(15) -0.0011(18) -0.0001(16)
C49 0.063(2) 0.0511(19) 0.0425(17) -0.0137(14) 0.0044(16) 0.0071(16)
C50 0.0502(18) 0.0479(18) 0.0412(16) -0.0026(13) 0.0069(14) 0.0023(14)
C51 0.0517(19) 0.0508(18) 0.0368(16) -0.0046(13) 0.0061(14) 0.0033(14)
C52 0.058(2) 0.0498(19) 0.0516(19) -0.0025(14) 0.0101(16) 0.0017(15)
C53 0.054(2) 0.072(2) 0.066(2) 0.0065(18) 0.0085(18) 0.0158(18)
C54 0.047(2) 0.082(3) 0.070(2) 0.006(2) 0.0146(18) 0.0007(18)
C55 0.057(2) 0.060(2) 0.079(3) 0.0013(18) 0.0212(19) -0.0028(18)
C56 0.056(2) 0.0476(18) 0.0478(18) -0.0016(14) 0.0085(15) 0.0048(15)
C57 0.0388(16) 0.0379(15) 0.0414(16) 0.0055(12) 0.0082(13) 0.0016(12)
C58 0.0542(18) 0.0415(16) 0.0336(15) -0.0003(12) 0.0111(14) -0.0022(14)
C59 0.0450(17) 0.0424(16) 0.0386(16) 0.0046(12) 0.0072(13) -0.0014(13)
C60 0.0465(17) 0.0424(16) 0.0410(16) 0.0050(12) 0.0081(14) -0.0091(13)
C61 0.0508(18) 0.0396(16) 0.0426(16) -0.0019(12) 0.0136(14) -0.0069(13)
C62 0.0493(18) 0.0374(16) 0.0391(16) -0.0028(12) 0.0126(14) -0.0021(13)
C63 0.0471(18) 0.069(2) 0.0402(17) 0.0050(14) 0.0109(14) 0.0084(16)
C64 0.081(3) 0.083(3) 0.145(5) 0.021(3) 0.068(3) 0.015(2)
C65 0.078(3) 0.059(3) 0.138(4) -0.007(2) 0.029(3) 0.021(2)
C66A 0.053(7) 0.056(6) 0.033(7) -0.004(5) 0.014(4) -0.002(4)
C67A 0.076(6) 0.165(12) 0.079(4) -0.084(6) 0.037(4) -0.082(5)
C68A 0.088(7) 0.059(5) 0.061(6) -0.021(4) 0.005(4) -0.010(4)
C66B 0.053(7) 0.056(6) 0.033(7) -0.004(5) 0.014(4) -0.002(4)
C67B 0.076(6) 0.165(12) 0.079(4) -0.084(6) 0.037(4) -0.082(5)
C68B 0.088(7) 0.059(5) 0.061(6) -0.021(4) 0.005(4) -0.010(4)
C69 0.0512(19) 0.0461(17) 0.0392(16) 0.0007(13) 0.0061(14) 0.0011(14)
C70 0.0516(19) 0.059(2) 0.0375(16) 0.0073(14) 0.0073(14) 0.0039(15)
C71 0.055(2) 0.055(2) 0.0497(18) -0.0012(15) 0.0059(16) -0.0031(16)
C72 0.061(2) 0.066(2) 0.057(2) 0.0134(17) 0.0014(18) -0.0067(18)
C73 0.054(2) 0.087(3) 0.063(2) 0.023(2) 0.0080(19) -0.0092(19)
C74 0.057(2) 0.084(3) 0.048(2) 0.0091(18) 0.0106(17) 0.0061(19)
C75 0.0454(19) 0.074(2) 0.0464(18) 0.0027(15) 0.0093(15) 0.0004(16)
C76 0.0467(18) 0.061(2) 0.0376(16) -0.0094(14) 0.0072(14) -0.0060(15)
C77 0.051(2) 0.067(2) 0.0429(18) -0.0020(15) 0.0047(15) -0.0026(16)
C78 0.062(2) 0.095(3) 0.0422(19) -0.0014(18) 0.0045(17) 0.015(2)
C79 0.048(2) 0.100(3) 0.053(2) -0.018(2) 0.0014(17) 0.006(2)
C80 0.049(2) 0.077(3) 0.060(2) -0.0144(19) 0.0099(17) -0.0099(18)
C81 0.051(2) 0.062(2) 0.0524(19) -0.0040(15) 0.0097(16) -0.0016(16)

loop_
_atom_type_symbol
_atom_type_description
_atom_type_scat_dispersion_real
_atom_type_scat_dispersion_imag
_atom_type_scat_source
C C 0.0033 0.0016 'International Tables Vol C Tables 4.2.6.8 and 6.1.1.4'
H H 0.0000 0.0000 'International Tables Vol C Tables 4.2.6.8 and 6.1.1.4'
N N 0.0061 0.0033 'International Tables Vol C Tables 4.2.6.8 and 6.1.1.4'

loop_
_geom_angle_atom_site_label_1
_geom_angle_atom_site_label_2
_geom_angle_atom_site_label_3
_geom_angle
_geom_angle_site_symmetry_1
_geom_angle_site_symmetry_3
C19 N1 C10 121.4(3) . .
C44 N2 C35 122.2(3) . .
C69 N3 C60 122.6(3) . .
C6 C1 C2 117.6(3) . .
C6 C1 C7 119.3(3) . .
C2 C1 C7 123.0(3) . .
C3 C2 C1 121.6(3) . .
C3 C2 H2 119.2 . .
C1 C2 H2 119.2 . .
C2 C3 C4 118.7(3) . .
C2 C3 C32 121.0(3) . .
C4 C3 C32 120.2(3) . .
C3 C4 C5 121.7(3) . .
C3 C4 H4 119.1 . .
C5 C4 H4 119.1 . .
C6 C5 C4 117.2(3) . .
C6 C5 C57 122.0(2) . .
C4 C5 C57 120.7(2) . .
C5 C6 C1 123.1(3) . .
C5 C6 H6 118.4 . .
C1 C6 H6 118.4 . .
C8 C7 C12 117.8(3) . .
C8 C7 C1 120.1(3) . .
C12 C7 C1 122.0(3) . .
C7 C8 C9 123.0(3) . .
C7 C8 H8 118.5 . .
C9 C8 H8 118.5 . .
C10 C9 C8 117.3(3) . .
C10 C9 C13 121.8(3) . .
C8 C9 C13 120.4(3) . .
C9 C10 C11 121.4(3) . .
C9 C10 N1 118.9(3) . .
C11 C10 N1 119.2(3) . .
C12 C11 C10 118.2(3) . .
C12 C11 C16 121.7(3) . .
C10 C11 C16 119.8(3) . .
C7 C12 C11 122.2(3) . .
C7 C12 H12 118.9 . .
C11 C12 H12 118.9 . .
C9 C13 C14 114.3(3) . .
C9 C13 C15 110.1(3) . .
C14 C13 C15 109.9(3) . .
C9 C13 H13 107.4 . .
C14 C13 H13 107.4 . .
C15 C13 H13 107.4 . .
C13 C14 H14A 109.5 . .
C13 C14 H14B 109.5 . .
H14A C14 H14B 109.5 . .
C13 C14 H14C 109.5 . .
H14A C14 H14C 109.5 . .
H14B C14 H14C 109.5 . .
C13 C15 H15A 109.5 . .
C13 C15 H15B 109.5 . .
H15A C15 H15B 109.5 . .
C13 C15 H15C 109.5 . .
H15A C15 H15C 109.5 . .
H15B C15 H15C 109.5 . .
C11 C16 C18 113.7(3) . .
C11 C16 C17 110.1(3) . .
C18 C16 C17 109.3(3) . .
C11 C16 H16 107.8 . .
C18 C16 H16 107.8 . .
C17 C16 H16 107.8 . .
C16 C17 H17A 109.5 . .
C16 C17 H17B 109.5 . .
H17A C17 H17B 109.5 . .
C16 C17 H17C 109.5 . .
H17A C17 H17C 109.5 . .
H17B C17 H17C 109.5 . .
C16 C18 H18A 109.5 . .
C16 C18 H18B 109.5 . .
H18A C18 H18B 109.5 . .
C16 C18 H18C 109.5 . .
H18A C18 H18C 109.5 . .
H18B C18 H18C 109.5 . .
N1 C19 C20 118.5(3) . .
N1 C19 C26 124.0(3) . .
C20 C19 C26 117.5(2) . .
C21 C20 C25 118.5(3) . .
C21 C20 C19 121.1(3) . .
C25 C20 C19 120.3(3) . .
C22 C21 C20 121.0(3) . .
C22 C21 H21 119.5 . .
C20 C21 H21 119.5 . .
C23 C22 C21 120.1(3) . .
C23 C22 H22 120.0 . .
C21 C22 H22 120.0 . .
C22 C23 C24 119.3(3) . .
C22 C23 H23 120.3 . .
C24 C23 H23 120.3 . .
C25 C24 C23 121.4(3) . .
C25 C24 H24 119.3 . .
C23 C24 H24 119.3 . .
C24 C25 C20 119.7(3) . .
C24 C25 H25 120.2 . .
C20 C25 H25 120.2 . .
C27 C26 C31 119.8(3) . .
C27 C26 C19 119.7(3) . .
C31 C26 C19 120.5(3) . .
C26 C27 C28 118.5(4) . .
C26 C27 H27 120.7 . .
C28 C27 H27 120.7 . .
C29 C28 C27 121.0(4) . .
C29 C28 H28 119.5 . .
C27 C28 H28 119.5 . .
C30 C29 C28 119.7(4) . .
C30 C29 H29 120.2 . .
C28 C29 H29 120.2 . .
C29 C30 C31 119.9(4) . .
C29 C30 H30 120.0 . .
C31 C30 H30 120.0 . .
C30 C31 C26 121.0(4) . .
C30 C31 H31 119.5 . .
C26 C31 H31 119.5 . .
C37 C32 C33 116.5(3) . .
C37 C32 C3 120.9(3) . .
C33 C32 C3 122.6(3) . .
C34 C33 C32 122.8(3) . .
C34 C33 H33 118.6 . .
C32 C33 H33 118.6 . .
C33 C34 C35 118.7(3) . .
C33 C34 C38 120.3(3) . .
C35 C34 C38 120.9(3) . .
C36 C35 C34 121.4(3) . .
C36 C35 N2 118.9(3) . .
C34 C35 N2 119.4(3) . .
C35 C36 C37 117.3(3) . .
C35 C36 C41 123.1(3) . .
C37 C36 C41 119.5(3) . .
C32 C37 C36 123.3(3) . .
C32 C37 H37 118.4 . .
C36 C37 H37 118.4 . .
C34 C38 C39 112.7(3) . .
C34 C38 C40 110.0(3) . .
C39 C38 C40 110.8(3) . .
C34 C38 H38 107.7 . .
C39 C38 H38 107.7 . .
C40 C38 H38 107.7 . .
C38 C39 H39A 109.5 . .
C38 C39 H39B 109.5 . .
H39A C39 H39B 109.5 . .
C38 C39 H39C 109.5 . .
H39A C39 H39C 109.5 . .
H39B C39 H39C 109.5 . .
C38 C40 H40A 109.5 . .
C38 C40 H40B 109.5 . .
H40A C40 H40B 109.5 . .
C38 C40 H40C 109.5 . .
H40A C40 H40C 109.5 . .
H40B C40 H40C 109.5 . .
C43 C41 C36 113.2(3) . .
C43 C41 C42 112.2(3) . .
C36 C41 C42 109.4(3) . .
C43 C41 H41 107.2 . .
C36 C41 H41 107.2 . .
C42 C41 H41 107.2 . .
C41 C42 H42A 109.5 . .
C41 C42 H42B 109.5 . .
H42A C42 H42B 109.5 . .
C41 C42 H42C 109.5 . .
H42A C42 H42C 109.5 . .
H42B C42 H42C 109.5 . .
C41 C43 H43A 109.5 . .
C41 C43 H43B 109.5 . .
H43A C43 H43B 109.5 . .
C41 C43 H43C 109.5 . .
H43A C43 H43C 109.5 . .
H43B C43 H43C 109.5 . .
N2 C44 C51 124.9(3) . .
N2 C44 C45 116.7(3) . .
C51 C44 C45 118.4(3) . .
C50 C45 C46 118.5(3) . .
C50 C45 C44 122.0(3) . .
C46 C45 C44 119.5(3) . .
C47 C46 C45 120.7(3) . .
C47 C46 H46 119.6 . .
C45 C46 H46 119.6 . .
C46 C47 C48 120.3(4) . .
C46 C47 H47 119.8 . .
C48 C47 H47 119.8 . .
C49 C48 C47 119.4(3) . .
C49 C48 H48 120.3 . .
C47 C48 H48 120.3 . .
C48 C49 C50 121.4(3) . .
C48 C49 H49 119.3 . .
C50 C49 H49 119.3 . .
C49 C50 C45 119.7(3) . .
C49 C50 H50 120.2 . .
C45 C50 H50 120.2 . .
C56 C51 C52 118.6(3) . .
C56 C51 C44 121.7(3) . .
C52 C51 C44 119.6(3) . .
C53 C52 C51 120.5(3) . .
C53 C52 H52 119.7 . .
C51 C52 H52 119.7 . .
C52 C53 C54 119.6(3) . .
C52 C53 H53 120.2 . .
C54 C53 H53 120.2 . .
C55 C54 C53 120.4(3) . .
C55 C54 H54 119.8 . .
C53 C54 H54 119.8 . .
C54 C55 C56 120.2(3) . .
C54 C55 H55 119.9 . .
C56 C55 H55 119.9 . .
C55 C56 C51 120.5(3) . .
C55 C56 H56 119.8 . .
C51 C56 H56 119.8 . .
C58 C57 C62 117.3(3) . .
C58 C57 C5 122.2(3) . .
C62 C57 C5 120.5(3) . .
C59 C58 C57 123.5(3) . .
C59 C58 H58 118.3 . .
C57 C58 H58 118.3 . .
C58 C59 C60 117.8(3) . .
C58 C59 C63 121.1(3) . .
C60 C59 C63 121.1(3) . .
C59 C60 C61 121.2(3) . .
C59 C60 N3 118.3(3) . .
C61 C60 N3 120.0(3) . .
C62 C61 C60 117.6(3) . .
C62 C61 C66B 120.4(12) . .
C60 C61 C66B 121.7(12) . .
C62 C61 C66A 119(2) . .
C60 C61 C66A 123(2) . .
C66B C61 C66A 11(2) . .
C61 C62 C57 122.4(3) . .
C61 C62 H62 118.8 . .
C57 C62 H62 118.8 . .
C64 C63 C59 111.8(3) . .
C64 C63 C65 109.9(4) . .
C59 C63 C65 112.0(3) . .
C64 C63 H63 107.6 . .
C59 C63 H63 107.6 . .
C65 C63 H63 107.6 . .
C63 C64 H64A 109.5 . .
C63 C64 H64B 109.5 . .
H64A C64 H64B 109.5 . .
C63 C64 H64C 109.5 . .
H64A C64 H64C 109.5 . .
H64B C64 H64C 109.5 . .
C63 C65 H65A 109.5 . .
C63 C65 H65B 109.5 . .
H65A C65 H65B 109.5 . .
C63 C65 H65C 109.5 . .
H65A C65 H65C 109.5 . .
H65B C65 H65C 109.5 . .
C67A C66A C61 108(3) . .
C67A C66A C68A 134(4) . .
C61 C66A C68A 103(2) . .
C67A C66A H66A 102.3 . .
C61 C66A H66A 102.3 . .
C68A C66A H66A 102.3 . .
C66A C67A H67A 109.5 . .
C66A C67A H67B 109.5 . .
H67A C67A H67B 109.5 . .
C66A C67A H67C 109.5 . .
H67A C67A H67C 109.5 . .
H67B C67A H67C 109.5 . .
C66A C68A H68A 109.5 . .
C66A C68A H68B 109.5 . .
H68A C68A H68B 109.5 . .
C66A C68A H68C 109.5 . .
H68A C68A H68C 109.5 . .
H68B C68A H68C 109.5 . .
C61 C66B C67B 115.9(17) . .
C61 C66B C68B 113.1(12) . .
C67B C66B C68B 101.7(19) . .
C61 C66B H66B 108.6 . .
C67B C66B H66B 108.6 . .
C68B C66B H66B 108.6 . .
C66B C67B H67D 109.5 . .
C66B C67B H67E 109.5 . .
H67D C67B H67E 109.5 . .
C66B C67B H67F 109.5 . .
H67D C67B H67F 109.5 . .
H67E C67B H67F 109.5 . .
C66B C68B H68D 109.5 . .
C66B C68B H68E 109.5 . .
H68D C68B H68E 109.5 . .
C66B C68B H68F 109.5 . .
H68D C68B H68F 109.5 . .
H68E C68B H68F 109.5 . .
N3 C69 C70 126.5(3) . .
N3 C69 C76 116.2(3) . .
C70 C69 C76 117.3(3) . .
C75 C70 C71 118.1(3) . .
C75 C70 C69 119.5(3) . .
C71 C70 C69 122.4(3) . .
C72 C71 C70 120.7(3) . .
C72 C71 H71 119.6 . .
C70 C71 H71 119.6 . .
C73 C72 C71 120.4(4) . .
C73 C72 H72 119.8 . .
C71 C72 H72 119.8 . .
C72 C73 C74 118.7(3) . .
C72 C73 H73 120.6 . .
C74 C73 H73 120.6 . .
C75 C74 C73 121.3(4) . .
C75 C74 H74 119.3 . .
C73 C74 H74 119.3 . .
C74 C75 C70 120.7(3) . .
C74 C75 H75 119.7 . .
C70 C75 H75 119.7 . .
C81 C76 C77 119.2(3) . .
C81 C76 C69 120.0(3) . .
C77 C76 C69 120.8(3) . .
C76 C77 C78 119.7(3) . .
C76 C77 H77 120.2 . .
C78 C77 H77 120.2 . .
C77 C78 C79 119.7(4) . .
C77 C78 H78 120.2 . .
C79 C78 H78 120.2 . .
C80 C79 C78 120.3(3) . .
C80 C79 H79 119.8 . .
C78 C79 H79 119.8 . .
C79 C80 C81 119.9(4) . .
C79 C80 H80 120.0 . .
C81 C80 H80 120.0 . .
C80 C81 C76 121.1(3) . .
C80 C81 H81 119.4 . .
C76 C81 H81 119.4 . .

loop_
_geom_bond_atom_site_label_1
_geom_bond_atom_site_label_2
_geom_bond_distance
_geom_bond_site_symmetry_2
N1 C19 1.278(4) .
N1 C10 1.428(4) .
N2 C44 1.288(4) .
N2 C35 1.427(4) .
N3 C69 1.284(4) .
N3 C60 1.431(4) .
C1 C6 1.397(4) .
C1 C2 1.400(4) .
C1 C7 1.494(4) .
C2 C3 1.391(4) .
C2 H2 0.9500 .
C3 C4 1.393(4) .
C3 C32 1.496(4) .
C4 C5 1.412(4) .
C4 H4 0.9500 .
C5 C6 1.385(4) .
C5 C57 1.487(4) .
C6 H6 0.9500 .
C7 C8 1.389(4) .
C7 C12 1.390(4) .
C8 C9 1.405(4) .
C8 H8 0.9500 .
C9 C10 1.398(4) .
C9 C13 1.505(4) .
C10 C11 1.415(4) .
C11 C12 1.396(4) .
C11 C16 1.532(4) .
C12 H12 0.9500 .
C13 C14 1.520(5) .
C13 C15 1.541(5) .
C13 H13 1.0000 .
C14 H14A 0.9800 .
C14 H14B 0.9800 .
C14 H14C 0.9800 .
C15 H15A 0.9800 .
C15 H15B 0.9800 .
C15 H15C 0.9800 .
C16 C18 1.534(5) .
C16 C17 1.540(5) .
C16 H16 1.0000 .
C17 H17A 0.9800 .
C17 H17B 0.9800 .
C17 H17C 0.9800 .
C18 H18A 0.9800 .
C18 H18B 0.9800 .
C18 H18C 0.9800 .
C19 C20 1.503(4) .
C19 C26 1.510(4) .
C20 C21 1.391(4) .
C20 C25 1.401(4) .
C21 C22 1.386(5) .
C21 H21 0.9500 .
C22 C23 1.373(5) .
C22 H22 0.9500 .
C23 C24 1.386(5) .
C23 H23 0.9500 .
C24 C25 1.374(4) .
C24 H24 0.9500 .
C25 H25 0.9500 .
C26 C27 1.371(5) .
C26 C31 1.384(5) .
C27 C28 1.420(6) .
C27 H27 0.9500 .
C28 C29 1.371(7) .
C28 H28 0.9500 .
C29 C30 1.367(6) .
C29 H29 0.9500 .
C30 C31 1.385(5) .
C30 H30 0.9500 .
C31 H31 0.9500 .
C32 C37 1.395(4) .
C32 C33 1.397(4) .
C33 C34 1.380(4) .
C33 H33 0.9500 .
C34 C35 1.399(4) .
C34 C38 1.528(4) .
C35 C36 1.398(4) .
C36 C37 1.403(4) .
C36 C41 1.527(4) .
C37 H37 0.9500 .
C38 C39 1.529(5) .
C38 C40 1.533(6) .
C38 H38 1.0000 .
C39 H39A 0.9800 .
C39 H39B 0.9800 .
C39 H39C 0.9800 .
C40 H40A 0.9800 .
C40 H40B 0.9800 .
C40 H40C 0.9800 .
C41 C43 1.521(5) .
C41 C42 1.542(5) .
C41 H41 1.0000 .
C42 H42A 0.9800 .
C42 H42B 0.9800 .
C42 H42C 0.9800 .
C43 H43A 0.9800 .
C43 H43B 0.9800 .
C43 H43C 0.9800 .
C44 C51 1.497(4) .
C44 C45 1.498(4) .
C45 C50 1.402(4) .
C45 C46 1.405(4) .
C46 C47 1.385(4) .
C46 H46 0.9500 .
C47 C48 1.388(5) .
C47 H47 0.9500 .
C48 C49 1.376(5) .
C48 H48 0.9500 .
C49 C50 1.393(4) .
C49 H49 0.9500 .
C50 H50 0.9500 .
C51 C56 1.392(4) .
C51 C52 1.408(4) .
C52 C53 1.377(5) .
C52 H52 0.9500 .
C53 C54 1.392(5) .
C53 H53 0.9500 .
C54 C55 1.373(5) .
C54 H54 0.9500 .
C55 C56 1.383(5) .
C55 H55 0.9500 .
C56 H56 0.9500 .
C57 C58 1.391(4) .
C57 C62 1.407(4) .
C58 C59 1.378(4) .
C58 H58 0.9500 .
C59 C60 1.411(4) .
C59 C63 1.512(4) .
C60 C61 1.419(4) .
C61 C62 1.393(4) .
C61 C66B 1.48(3) .
C61 C66A 1.60(5) .
C62 H62 0.9500 .
C63 C64 1.502(5) .
C63 C65 1.523(5) .
C63 H63 1.0000 .
C64 H64A 0.9800 .
C64 H64B 0.9800 .
C64 H64C 0.9800 .
C65 H65A 0.9800 .
C65 H65B 0.9800 .
C65 H65C 0.9800 .
C66A C67A 1.43(5) .
C66A C68A 1.61(5) .
C66A H66A 1.0000 .
C67A H67A 0.9800 .
C67A H67B 0.9800 .
C67A H67C 0.9800 .
C68A H68A 0.9800 .
C68A H68B 0.9800 .
C68A H68C 0.9800 .
C66B C67B 1.51(2) .
C66B C68B 1.52(2) .
C66B H66B 1.0000 .
C67B H67D 0.9800 .
C67B H67E 0.9800 .
C67B H67F 0.9800 .
C68B H68D 0.9800 .
C68B H68E 0.9800 .
C68B H68F 0.9800 .
C69 C70 1.490(4) .
C69 C76 1.505(4) .
C70 C75 1.395(4) .
C70 C71 1.398(4) .
C71 C72 1.393(5) .
C71 H71 0.9500 .
C72 C73 1.379(5) .
C72 H72 0.9500 .
C73 C74 1.392(5) .
C73 H73 0.9500 .
C74 C75 1.368(5) .
C74 H74 0.9500 .
C75 H75 0.9500 .
C76 C81 1.386(4) .
C76 C77 1.388(5) .
C77 C78 1.392(5) .
C77 H77 0.9500 .
C78 C79 1.393(5) .
C78 H78 0.9500 .
C79 C80 1.367(5) .
C79 H79 0.9500 .
C80 C81 1.371(5) .
C80 H80 0.9500 .
C81 H81 0.9500 .

loop_
_geom_torsion_atom_site_label_1
_geom_torsion_atom_site_label_2
_geom_torsion_atom_site_label_3
_geom_torsion_atom_site_label_4
_geom_torsion
_geom_torsion_site_symmetry_1
_geom_torsion_site_symmetry_2
_geom_torsion_site_symmetry_3
_geom_torsion_site_symmetry_4
C6 C1 C2 C3 -0.7(4) . . . .
C7 C1 C2 C3 175.8(3) . . . .
C1 C2 C3 C4 1.3(4) . . . .
C1 C2 C3 C32 -174.4(3) . . . .
C2 C3 C4 C5 -1.1(4) . . . .
C32 C3 C4 C5 174.7(3) . . . .
C3 C4 C5 C6 0.2(4) . . . .
C3 C4 C5 C57 -176.7(3) . . . .
C4 C5 C6 C1 0.4(4) . . . .
C57 C5 C6 C1 177.3(3) . . . .
C2 C1 C6 C5 -0.2(4) . . . .
C7 C1 C6 C5 -176.8(3) . . . .
C6 C1 C7 C8 -32.0(4) . . . .
C2 C1 C7 C8 151.5(3) . . . .
C6 C1 C7 C12 143.4(3) . . . .
C2 C1 C7 C12 -33.1(4) . . . .
C12 C7 C8 C9 -0.6(4) . . . .
C1 C7 C8 C9 175.0(3) . . . .
C7 C8 C9 C10 1.7(4) . . . .
C7 C8 C9 C13 -171.4(3) . . . .
C8 C9 C10 C11 -2.3(4) . . . .
C13 C9 C10 C11 170.7(3) . . . .
C8 C9 C10 N1 -174.2(3) . . . .
C13 C9 C10 N1 -1.2(4) . . . .
C19 N1 C10 C9 -91.7(4) . . . .
C19 N1 C10 C11 96.2(4) . . . .
C9 C10 C11 C12 1.7(5) . . . .
N1 C10 C11 C12 173.7(3) . . . .
C9 C10 C11 C16 -172.3(3) . . . .
N1 C10 C11 C16 -0.4(4) . . . .
C8 C7 C12 C11 0.0(5) . . . .
C1 C7 C12 C11 -175.5(3) . . . .
C10 C11 C12 C7 -0.6(5) . . . .
C16 C11 C12 C7 173.4(3) . . . .
C10 C9 C13 C14 147.5(3) . . . .
C8 C9 C13 C14 -39.7(4) . . . .
C10 C9 C13 C15 -88.2(4) . . . .
C8 C9 C13 C15 84.5(4) . . . .
C12 C11 C16 C18 26.0(5) . . . .
C10 C11 C16 C18 -160.2(3) . . . .
C12 C11 C16 C17 -97.1(4) . . . .
C10 C11 C16 C17 76.7(4) . . . .
C10 N1 C19 C20 177.4(3) . . . .
C10 N1 C19 C26 -2.9(5) . . . .
N1 C19 C20 C21 -157.9(3) . . . .
C26 C19 C20 C21 22.3(4) . . . .
N1 C19 C20 C25 18.6(4) . . . .
C26 C19 C20 C25 -161.2(3) . . . .
C25 C20 C21 C22 -1.4(5) . . . .
C19 C20 C21 C22 175.1(3) . . . .
C20 C21 C22 C23 1.4(5) . . . .
C21 C22 C23 C24 -0.1(5) . . . .
C22 C23 C24 C25 -1.4(5) . . . .
C23 C24 C25 C20 1.4(5) . . . .
C21 C20 C25 C24 0.0(5) . . . .
C19 C20 C25 C24 -176.6(3) . . . .
N1 C19 C26 C27 -99.1(4) . . . .
C20 C19 C26 C27 80.7(4) . . . .
N1 C19 C26 C31 83.8(4) . . . .
C20 C19 C26 C31 -96.4(4) . . . .
C31 C26 C27 C28 -2.2(6) . . . .
C19 C26 C27 C28 -179.3(4) . . . .
C26 C27 C28 C29 2.5(7) . . . .
C27 C28 C29 C30 -0.3(7) . . . .
C28 C29 C30 C31 -2.3(7) . . . .
C29 C30 C31 C26 2.7(6) . . . .
C27 C26 C31 C30 -0.4(6) . . . .
C19 C26 C31 C30 176.7(3) . . . .
C2 C3 C32 C37 144.5(3) . . . .
C4 C3 C32 C37 -31.1(4) . . . .
C2 C3 C32 C33 -34.8(4) . . . .
C4 C3 C32 C33 149.5(3) . . . .
C37 C32 C33 C34 -0.4(5) . . . .
C3 C32 C33 C34 179.0(3) . . . .
C32 C33 C34 C35 1.2(5) . . . .
C32 C33 C34 C38 -175.1(3) . . . .
C33 C34 C35 C36 -1.1(5) . . . .
C38 C34 C35 C36 175.1(3) . . . .
C33 C34 C35 N2 -174.1(3) . . . .
C38 C34 C35 N2 2.1(5) . . . .
C44 N2 C35 C36 72.1(4) . . . .
C44 N2 C35 C34 -114.8(3) . . . .
C34 C35 C36 C37 0.3(5) . . . .
N2 C35 C36 C37 173.3(3) . . . .
C34 C35 C36 C41 -175.6(3) . . . .
N2 C35 C36 C41 -2.5(5) . . . .
C33 C32 C37 C36 -0.4(5) . . . .
C3 C32 C37 C36 -179.8(3) . . . .
C35 C36 C37 C32 0.5(5) . . . .
C41 C36 C37 C32 176.5(3) . . . .
C33 C34 C38 C39 -47.1(5) . . . .
C35 C34 C38 C39 136.7(3) . . . .
C33 C34 C38 C40 77.1(4) . . . .
C35 C34 C38 C40 -99.1(4) . . . .
C35 C36 C41 C43 -138.9(3) . . . .
C37 C36 C41 C43 45.3(4) . . . .
C35 C36 C41 C42 95.1(4) . . . .
C37 C36 C41 C42 -80.7(4) . . . .
C35 N2 C44 C51 9.3(4) . . . .
C35 N2 C44 C45 -168.7(3) . . . .
N2 C44 C45 C50 -148.4(3) . . . .
C51 C44 C45 C50 33.4(4) . . . .
N2 C44 C45 C46 31.0(4) . . . .
C51 C44 C45 C46 -147.2(3) . . . .
C50 C45 C46 C47 -0.9(4) . . . .
C44 C45 C46 C47 179.6(3) . . . .
C45 C46 C47 C48 0.9(5) . . . .
C46 C47 C48 C49 0.0(5) . . . .
C47 C48 C49 C50 -0.9(5) . . . .
C48 C49 C50 C45 0.9(5) . . . .
C46 C45 C50 C49 0.0(4) . . . .
C44 C45 C50 C49 179.5(3) . . . .
N2 C44 C51 C56 46.5(4) . . . .
C45 C44 C51 C56 -135.5(3) . . . .
N2 C44 C51 C52 -130.8(3) . . . .
C45 C44 C51 C52 47.2(4) . . . .
C56 C51 C52 C53 -1.2(5) . . . .
C44 C51 C52 C53 176.2(3) . . . .
C51 C52 C53 C54 1.8(5) . . . .
C52 C53 C54 C55 -0.8(6) . . . .
C53 C54 C55 C56 -0.8(6) . . . .
C54 C55 C56 C51 1.4(5) . . . .
C52 C51 C56 C55 -0.4(5) . . . .
C44 C51 C56 C55 -177.7(3) . . . .
C6 C5 C57 C58 150.6(3) . . . .
C4 C5 C57 C58 -32.6(4) . . . .
C6 C5 C57 C62 -29.6(4) . . . .
C4 C5 C57 C62 147.2(3) . . . .
C62 C57 C58 C59 -2.1(4) . . . .
C5 C57 C58 C59 177.6(3) . . . .
C57 C58 C59 C60 -1.6(4) . . . .
C57 C58 C59 C63 179.1(3) . . . .
C58 C59 C60 C61 4.9(4) . . . .
C63 C59 C60 C61 -175.8(3) . . . .
C58 C59 C60 N3 176.8(3) . . . .
C63 C59 C60 N3 -4.0(4) . . . .
C69 N3 C60 C59 114.1(3) . . . .
C69 N3 C60 C61 -73.9(4) . . . .
C59 C60 C61 C62 -4.3(4) . . . .
N3 C60 C61 C62 -176.0(3) . . . .
C59 C60 C61 C66B 169.0(8) . . . .
N3 C60 C61 C66B -2.8(9) . . . .
C59 C60 C61 C66A -177.9(17) . . . .
N3 C60 C61 C66A 10.3(17) . . . .
C60 C61 C62 C57 0.4(4) . . . .
C66B C61 C62 C57 -173.0(8) . . . .
C66A C61 C62 C57 174.3(16) . . . .
C58 C57 C62 C61 2.8(4) . . . .
C5 C57 C62 C61 -177.0(3) . . . .
C58 C59 C63 C64 -69.9(4) . . . .
C60 C59 C63 C64 110.9(4) . . . .
C58 C59 C63 C65 54.0(4) . . . .
C60 C59 C63 C65 -125.2(3) . . . .
C62 C61 C66A C67A -43(4) . . . .
C60 C61 C66A C67A 130(3) . . . .
C66B C61 C66A C67A -143(20) . . . .
C62 C61 C66A C68A 103(3) . . . .
C60 C61 C66A C68A -83(3) . . . .
C66B C61 C66A C68A 3(14) . . . .
C62 C61 C66B C67B -48(2) . . . .
C60 C61 C66B C67B 138.7(16) . . . .
C66A C61 C66B C67B 38(16) . . . .
C62 C61 C66B C68B 68.6(19) . . . .
C60 C61 C66B C68B -104.4(18) . . . .
C66A C61 C66B C68B 155(19) . . . .
C60 N3 C69 C70 -3.6(5) . . . .
C60 N3 C69 C76 175.9(3) . . . .
N3 C69 C70 C75 134.0(3) . . . .
C76 C69 C70 C75 -45.5(4) . . . .
N3 C69 C70 C71 -47.0(5) . . . .
C76 C69 C70 C71 133.5(3) . . . .
C75 C70 C71 C72 -1.2(5) . . . .
C69 C70 C71 C72 179.8(3) . . . .
C70 C71 C72 C73 -0.4(5) . . . .
C71 C72 C73 C74 0.3(5) . . . .
C72 C73 C74 C75 1.6(6) . . . .
C73 C74 C75 C70 -3.3(5) . . . .
C71 C70 C75 C74 3.1(5) . . . .
C69 C70 C75 C74 -177.9(3) . . . .
N3 C69 C76 C81 -30.4(4) . . . .
C70 C69 C76 C81 149.1(3) . . . .
N3 C69 C76 C77 150.4(3) . . . .
C70 C69 C76 C77 -30.0(4) . . . .
C81 C76 C77 C78 2.8(5) . . . .
C69 C76 C77 C78 -178.1(3) . . . .
C76 C77 C78 C79 -3.2(5) . . . .
C77 C78 C79 C80 1.2(5) . . . .
C78 C79 C80 C81 1.3(5) . . . .
C79 C80 C81 C76 -1.8(5) . . . .
C77 C76 C81 C80 -0.3(5) . . . .
C69 C76 C81 C80 -179.4(3) . . . .
